data_7115367
loop_
_publ_author_name
'Kerstin Freitag'
'Hung Banh'
'Christian Gemel'
'Rudiger W. Seidel'
'Samia Kahlal'
'Jean-Yves Saillard'
'Roland A. Fischer'

_publ_section_title
;
 Molecular brass: Cu4Zn4, a ligand protected superatom cluster
;
_journal_name_full Chem.Commun.
_journal_page_first 8681
_journal_paper_doi 10.1039/C4cc03401E
_journal_volume 50
_journal_year 2014
_chemical_formula_moiety 'C57.50 H91 Cu4 N4 Zn4'
_chemical_formula_sum 'C57.5 H91 Cu4 N4 Zn4'
_chemical_formula_weight 1353.98
_chemical_name_systematic
;
 ?
;
_space_group_crystal_system cubic
_space_group_IT_number 217
_space_group_name_Hall 'I -4 2 3'
_space_group_name_H-M_alt 'I -4 3 m'
_symmetry_space_group_name_Hall 'I -4 2 3'
_symmetry_space_group_name_H-M 'I -4 3 m'
_atom_sites_solution_hydrogens geom
_audit_creation_method SHELXL-2013
_cell_angle_alpha 90
_cell_angle_beta 90
_cell_angle_gamma 90
_cell_formula_units_Z 2
_cell_length_a 16.8803(5)
_cell_length_b 16.8803(5)
_cell_length_c 16.8803(5)
_cell_measurement_reflns_used 1798
_cell_measurement_temperature 110(2)
_cell_measurement_theta_max 17.9130
_cell_measurement_theta_min 3.0190
_cell_volume 4809.9(2)
_computing_cell_refinement
;
CrysAlisPro, Agilent Technologies,
Version 1.171.36.32 (release 02-08-2013 CrysAlis171 .NET)
(compiled Aug  2 2013,16:46:58)
;
_computing_data_collection
;
CrysAlisPro, Agilent Technologies,
Version 1.171.35.19 (release 27-10-2011 CrysAlis171 .NET)
(compiled Oct 27 2011,15:02:11)
;
_computing_data_reduction
;
CrysAlisPro, Agilent Technologies,
Version 1.171.36.32 (release 02-08-2013 CrysAlis171 .NET)
(compiled Aug  2 2013,16:46:58)
;
_computing_publication_material 'enCIFer (Allen et al., 2004)'
_computing_structure_refinement 'SHELXL-2013 (Sheldrick, 2013)'
_computing_structure_solution 'SHELXS-97 (Sheldrick, 2008)'
_diffrn_ambient_temperature 110(2)
_diffrn_detector_area_resol_mean 8.4171
_diffrn_measured_fraction_theta_full 0.987
_diffrn_measured_fraction_theta_max 0.962
_diffrn_measurement_device_type 'Xcalibur2, Oxford Diffraction'
_diffrn_measurement_method '\w scans'
_diffrn_radiation_type MoK\a
_diffrn_radiation_wavelength 0.71073
_diffrn_reflns_av_R_equivalents 0.1908
_diffrn_reflns_av_unetI/netI 0.1188
_diffrn_reflns_Laue_measured_fraction_full 0.987
_diffrn_reflns_Laue_measured_fraction_max 0.962
_diffrn_reflns_limit_h_max 21
_diffrn_reflns_limit_h_min -21
_diffrn_reflns_limit_k_max 21
_diffrn_reflns_limit_k_min -21
_diffrn_reflns_limit_l_max 15
_diffrn_reflns_limit_l_min -22
_diffrn_reflns_number 17012
_diffrn_reflns_point_group_measured_fraction_full 0.991
_diffrn_reflns_point_group_measured_fraction_max 0.966
_diffrn_reflns_theta_full 25.242
_diffrn_reflns_theta_max 28.870
_diffrn_reflns_theta_min 3.414
_diffrn_source 'Enhance (Mo) X-ray Source'
_exptl_absorpt_coefficient_mu 1.869
_exptl_absorpt_correction_T_max 1.00000
_exptl_absorpt_correction_T_min 0.76928
_exptl_absorpt_correction_type multi-scan
_exptl_absorpt_process_details
;
CrysAlisPro, Agilent Technologies,
Version 1.171.36.32 (release 02-08-2013 CrysAlis171 .NET)
(compiled Aug  2 2013,16:46:58)
Empirical absorption correction using spherical harmonics,
 implemented in SCALE3 ABSPACK scaling algorithm.
;
_exptl_crystal_colour 'dark red'
_exptl_crystal_density_diffrn 0.935
_exptl_crystal_description prism
_exptl_crystal_F_000 1400
_exptl_crystal_size_max 0.230
_exptl_crystal_size_mid 0.090
_exptl_crystal_size_min 0.080
_refine_diff_density_max 0.359
_refine_diff_density_min -0.478
_refine_diff_density_rms 0.088
_refine_ls_abs_structure_details
;
 Refined as an inversion twin.
;
_refine_ls_abs_structure_Flack 0.59(16)
_refine_ls_extinction_method none
_refine_ls_goodness_of_fit_ref 1.045
_refine_ls_hydrogen_treatment constr
_refine_ls_matrix_type full
_refine_ls_number_parameters 25
_refine_ls_number_reflns 1141
_refine_ls_number_restraints 5
_refine_ls_restrained_S_all 1.044
_refine_ls_R_factor_all 0.1838
_refine_ls_R_factor_gt 0.0678
_refine_ls_shift/su_max 0.000
_refine_ls_shift/su_mean 0.000
_refine_ls_structure_factor_coef Fsqd
_refine_ls_weighting_details 'w=1/[\s^2^(Fo^2^)+(0.1000P)^2^] where P=(Fo^2^+2Fc^2^)/3'
_refine_ls_weighting_scheme calc
_refine_ls_wR_factor_gt 0.1626
_refine_ls_wR_factor_ref 0.2042
_reflns_Friedel_coverage 0.830
_reflns_Friedel_fraction_full 0.995
_reflns_Friedel_fraction_max 0.971
_reflns_number_gt 518
_reflns_number_total 1141
_reflns_threshold_expression 'I > 2\s(I)'
_cod_data_source_file c4cc03401e2.cif
_cod_data_source_block om904
_cod_original_cell_volume 4810.0(4)
_cod_original_formula_sum 'C57.50 H91 Cu4 N4 Zn4'
_cod_database_code 7115367
_shelx_space_group_comment
;
The symmetry employed for this shelxl refinement is uniquely defined
by the following loop, which should always be used as a source of
symmetry information in preference to the above space-group names.
They are only intended as comments.
;
_shelx_estimated_absorpt_t_min 0.673
_shelx_estimated_absorpt_t_max 0.865
_shelxl_version_number 2013-4

loop_
_space_group_symop_operation_xyz
'x, y, z'
'-x, -y, z'
'-x, y, -z'
'x, -y, -z'
'z, x, y'
'z, -x, -y'
'-z, -x, y'
'-z, x, -y'
'y, z, x'
'-y, z, -x'
'y, -z, -x'
'-y, -z, x'
'y, x, z'
'-y, -x, z'
'y, -x, -z'
'-y, x, -z'
'x, z, y'
'-x, z, -y'
'-x, -z, y'
'x, -z, -y'
'z, y, x'
'z, -y, -x'
'-z, y, -x'
'-z, -y, x'
'x+1/2, y+1/2, z+1/2'
'-x+1/2, -y+1/2, z+1/2'
'-x+1/2, y+1/2, -z+1/2'
'x+1/2, -y+1/2, -z+1/2'
'z+1/2, x+1/2, y+1/2'
'z+1/2, -x+1/2, -y+1/2'
'-z+1/2, -x+1/2, y+1/2'
'-z+1/2, x+1/2, -y+1/2'
'y+1/2, z+1/2, x+1/2'
'-y+1/2, z+1/2, -x+1/2'
'y+1/2, -z+1/2, -x+1/2'
'-y+1/2, -z+1/2, x+1/2'
'y+1/2, x+1/2, z+1/2'
'-y+1/2, -x+1/2, z+1/2'
'y+1/2, -x+1/2, -z+1/2'
'-y+1/2, x+1/2, -z+1/2'
'x+1/2, z+1/2, y+1/2'
'-x+1/2, z+1/2, -y+1/2'
'-x+1/2, -z+1/2, y+1/2'
'x+1/2, -z+1/2, -y+1/2'
'z+1/2, y+1/2, x+1/2'
'z+1/2, -y+1/2, -x+1/2'
'-z+1/2, y+1/2, -x+1/2'
'-z+1/2, -y+1/2, x+1/2'

loop_
_atom_site_label
_atom_site_type_symbol
_atom_site_fract_x
_atom_site_fract_y
_atom_site_fract_z
_atom_site_U_iso_or_equiv
_atom_site_adp_type
_atom_site_occupancy
_atom_site_site_symmetry_order
_atom_site_calc_flag
_atom_site_refinement_flags_posn
_atom_site_refinement_flags_adp
_atom_site_refinement_flags_occupancy
_atom_site_disorder_assembly
_atom_site_disorder_group
Zn1 Zn 0.91261(10) 0.91261(10) 1.08739(10) 0.0882(12) Uani 1 6 d S T P . .
Cu1 Cu 0.94824(8) 0.94824(8) 0.94824(8) 0.0604(9) Uani 1 6 d DS T P . .
N1 N 0.8444(6) 0.8444(6) 0.8444(6) 0.156(13) Uiso 1 6 d DS . P . .
C1 C 0.8835(4) 0.8835(4) 0.8835(4) 0.127(13) Uiso 1 6 d DS . P . .
C2 C 0.7939(7) 0.7939(7) 0.7939(7) 0.21(2) Uiso 1 6 d DS . P . .
C3 C 0.8154(14) 0.7108(11) 0.8154(14) 0.272(19) Uiso 1 2 d DS . P . .
H3A H 0.8700 0.7000 0.7988 0.408 Uiso 0.5 1 calc R U P . .
H3B H 0.7794 0.6740 0.7885 0.408 Uiso 0.5 1 calc R U P . .
H3C H 0.8109 0.7038 0.8728 0.408 Uiso 0.5 1 calc R U P . .
C11 C 0.7937(14) 0.9165(16) 1.1740(14) 0.053(6) Uiso 0.1458 1 d G U P A -1
C12 C 0.8589(14) 0.8975(17) 1.2236(14) 0.053(6) Uiso 0.1458 1 d G U P A -1
C13 C 0.8937(14) 0.8265(15) 1.1948(15) 0.053(6) Uiso 0.1458 1 d G U P A -1
C14 C 0.8500(19) 0.8017(14) 1.1273(15) 0.053(6) Uiso 0.1458 1 d G U P A -1
C15 C 0.7882(17) 0.8573(17) 1.1145(14) 0.053(6) Uiso 0.1458 1 d G U P A -1
C16 C 0.740(2) 0.987(2) 1.183(3) 0.129(14) Uiso 0.1458 1 d G U P A -1
H16A H 0.7565 1.0187 1.2287 0.194 Uiso 0.1458 1 calc R U P A -1
H16B H 0.6852 0.9690 1.1908 0.194 Uiso 0.1458 1 calc R U P A -1
H16C H 0.7425 1.0198 1.1349 0.194 Uiso 0.1458 1 calc R U P A -1
C17 C 0.886(3) 0.944(3) 1.295(3) 0.129(14) Uiso 0.1458 1 d G U P A -1
H17A H 0.8521 0.9908 1.3015 0.194 Uiso 0.1458 1 calc R U P A -1
H17B H 0.9411 0.9619 1.2862 0.194 Uiso 0.1458 1 calc R U P A -1
H17C H 0.8838 0.9111 1.3420 0.194 Uiso 0.1458 1 calc R U P A -1
C18 C 0.965(2) 0.785(3) 1.230(3) 0.129(14) Uiso 0.1458 1 d G U P A -1
H18A H 0.9765 0.7373 1.1986 0.194 Uiso 0.1458 1 calc R U P A -1
H18B H 0.9532 0.7696 1.2846 0.194 Uiso 0.1458 1 calc R U P A -1
H18C H 1.0105 0.8204 1.2287 0.194 Uiso 0.1458 1 calc R U P A -1
C19 C 0.866(3) 0.729(2) 1.078(3) 0.129(14) Uiso 0.1458 1 d G U P A -1
H19A H 0.9124 0.7008 1.0996 0.194 Uiso 0.1458 1 calc R U P A -1
H19B H 0.8774 0.7448 1.0232 0.194 Uiso 0.1458 1 calc R U P A -1
H19C H 0.8201 0.6939 1.0791 0.194 Uiso 0.1458 1 calc R U P A -1
C20 C 0.727(3) 0.854(3) 1.049(3) 0.129(14) Uiso 0.1458 1 d G U P A -1
H20A H 0.7368 0.8071 1.0161 0.194 Uiso 0.1458 1 calc R U P A -1
H20B H 0.7315 0.9018 1.0163 0.194 Uiso 0.1458 1 calc R U P A -1
H20C H 0.6742 0.8510 1.0722 0.194 Uiso 0.1458 1 calc R U P A -1
C11' C 0.7937(14) 0.9165(16) 1.1740(14) 0.053(6) Uiso 0.0208 1 d . U P A -2
H11' H 0.7597 0.9610 1.1796 0.063 Uiso 0.0208 1 calc R U P A -2
C12' C 0.8589(14) 0.8975(17) 1.2236(14) 0.053(6) Uiso 0.0208 1 d . U P A -2
H12' H 0.8762 0.9270 1.2683 0.063 Uiso 0.0208 1 calc R U P A -2
C13' C 0.8937(14) 0.8265(15) 1.1948(15) 0.053(6) Uiso 0.0208 1 d . U P A -2
H13' H 0.9384 0.8003 1.2168 0.063 Uiso 0.0208 1 calc R U P A -2
C14' C 0.8500(19) 0.8017(14) 1.1273(15) 0.053(6) Uiso 0.0208 1 d . U P A -2
H14' H 0.8603 0.7559 1.0963 0.063 Uiso 0.0208 1 calc R U P A -2
C15' C 0.7882(17) 0.8573(17) 1.1145(14) 0.053(6) Uiso 0.0208 1 d . U P A -2
H15' H 0.7499 0.8552 1.0733 0.063 Uiso 0.0208 1 calc R U P A -2

loop_
_atom_site_aniso_label
_atom_site_aniso_U_11
_atom_site_aniso_U_22
_atom_site_aniso_U_33
_atom_site_aniso_U_23
_atom_site_aniso_U_13
_atom_site_aniso_U_12
Zn1 0.0882(12) 0.0882(12) 0.0882(12) 0.0227(9) 0.0227(9) -0.0227(9)
Cu1 0.0604(9) 0.0604(9) 0.0604(9) -0.0075(7) -0.0075(7) -0.0075(7)

loop_
_atom_type_symbol
_atom_type_description
_atom_type_scat_dispersion_real
_atom_type_scat_dispersion_imag
_atom_type_scat_source
C C 0.0033 0.0016 'International Tables Vol C Tables 4.2.6.8 and 6.1.1.4'
H H 0.0000 0.0000 'International Tables Vol C Tables 4.2.6.8 and 6.1.1.4'
N N 0.0061 0.0033 'International Tables Vol C Tables 4.2.6.8 and 6.1.1.4'
Cu Cu 0.3201 1.2651 'International Tables Vol C Tables 4.2.6.8 and 6.1.1.4'
Zn Zn 0.2839 1.4301 'International Tables Vol C Tables 4.2.6.8 and 6.1.1.4'

loop_
_geom_angle_atom_site_label_1
_geom_angle_atom_site_label_2
_geom_angle_atom_site_label_3
_geom_angle
_geom_angle_site_symmetry_1
_geom_angle_site_symmetry_3
C14 Zn1 C15 35.9(4) . .
C14 Zn1 C13 35.9(3) . .
C15 Zn1 C13 58.7(3) . .
C14 Zn1 C11 57.8(4) . .
C15 Zn1 C11 34.1(4) . .
C13 Zn1 C11 56.7(4) . .
C14 Zn1 C12 57.8(3) . .
C15 Zn1 C12 56.7(4) . .
C13 Zn1 C12 34.0(4) . .
C11 Zn1 C12 33.2(3) . .
C14 Zn1 Cu1 165.1(8) . 4_577
C15 Zn1 Cu1 129.6(7) . 4_577
C13 Zn1 Cu1 143.3(7) . 4_577
C11 Zn1 Cu1 108.2(6) . 4_577
C12 Zn1 Cu1 114.0(6) . 4_577
C14 Zn1 Cu1 135.5(8) . 3_757
C15 Zn1 Cu1 170.2(7) . 3_757
C13 Zn1 Cu1 117.6(6) . 3_757
C11 Zn1 Cu1 153.5(5) . 3_757
C12 Zn1 Cu1 126.2(5) . 3_757
Cu1 Zn1 Cu1 59.29(11) 4_577 3_757
C1 Cu1 Cu1 144.737(1) . 4_577
C1 Cu1 Cu1 144.737(1) . 3_757
Cu1 Cu1 Cu1 59.998(1) 4_577 3_757
C1 Cu1 Cu1 144.737(2) . 2_775
Cu1 Cu1 Cu1 59.998(1) 4_577 2_775
Cu1 Cu1 Cu1 59.998(1) 3_757 2_775
C1 Cu1 Zn1 105.36(7) . 3_757
Cu1 Cu1 Zn1 109.90(7) 4_577 3_757
Cu1 Cu1 Zn1 60.35(5) 3_757 3_757
Cu1 Cu1 Zn1 60.35(5) 2_775 3_757
C1 Cu1 Zn1 105.36(7) . 4_577
Cu1 Cu1 Zn1 60.35(5) 4_577 4_577
Cu1 Cu1 Zn1 109.90(7) 3_757 4_577
Cu1 Cu1 Zn1 60.35(5) 2_775 4_577
Zn1 Cu1 Zn1 113.25(6) 3_757 4_577
C1 Cu1 Zn1 105.36(7) . .
Cu1 Cu1 Zn1 60.35(5) 4_577 .
Cu1 Cu1 Zn1 60.35(5) 3_757 .
Cu1 Cu1 Zn1 109.90(7) 2_775 .
Zn1 Cu1 Zn1 113.25(6) 3_757 .
Zn1 Cu1 Zn1 113.25(6) 4_577 .
C1 N1 C2 180(2) . .
N1 C1 Cu1 180.0(12) . .
N1 C2 C3 105.3(16) . .
N1 C2 C3 105.3(16) . 9
C3 C2 C3 113.3(13) . 9
N1 C2 C3 105.3(16) . 5
C3 C2 C3 113.3(13) . 5
C3 C2 C3 113.3(13) 9 5
C2 C3 H3A 109.5 . .
C2 C3 H3B 109.5 . .
H3A C3 H3B 109.5 . .
C2 C3 H3C 109.5 . .
H3A C3 H3C 109.5 . .
H3B C3 H3C 109.5 . .
C15 C11 C12 108.0 . .
C15 C11 C16 126.0 . .
C12 C11 C16 126.0 . .
C15 C11 Zn1 67.6(12) . .
C12 C11 Zn1 73.4(12) . .
C16 C11 Zn1 124.6(10) . .
C11 C12 C13 108.0 . .
C11 C12 C17 126.0 . .
C13 C12 C17 126.0 . .
C11 C12 Zn1 73.3(12) . .
C13 C12 Zn1 67.6(11) . .
C17 C12 Zn1 124.6(11) . .
C14 C13 C12 108.0 . .
C14 C13 C18 126.0 . .
C12 C13 C18 126.0 . .
C14 C13 Zn1 68.5(13) . .
C12 C13 Zn1 78.4(12) . .
C18 C13 Zn1 118.9(11) . .
C13 C14 C15 108.0 . .
C13 C14 C19 126.0 . .
C15 C14 C19 126.0 . .
C13 C14 Zn1 75.6(14) . .
C15 C14 Zn1 75.5(13) . .
C19 C14 Zn1 115.2(12) . .
C11 C15 C14 108.0 . .
C11 C15 C20 126.0 . .
C14 C15 C20 126.0 . .
C11 C15 Zn1 78.4(12) . .
C14 C15 Zn1 68.6(12) . .
C20 C15 Zn1 118.8(12) . .
C11 C16 H16A 109.5 . .
C11 C16 H16B 109.5 . .
H16A C16 H16B 109.5 . .
C11 C16 H16C 109.5 . .
H16A C16 H16C 109.5 . .
H16B C16 H16C 109.5 . .
C12 C17 H17A 109.5 . .
C12 C17 H17B 109.5 . .
H17A C17 H17B 109.5 . .
C12 C17 H17C 109.5 . .
H17A C17 H17C 109.5 . .
H17B C17 H17C 109.5 . .
C13 C18 H18A 109.5 . .
C13 C18 H18B 109.5 . .
H18A C18 H18B 109.5 . .
C13 C18 H18C 109.5 . .
H18A C18 H18C 109.5 . .
H18B C18 H18C 109.5 . .
C14 C19 H19A 109.5 . .
C14 C19 H19B 109.5 . .
H19A C19 H19B 109.5 . .
C14 C19 H19C 109.5 . .
H19A C19 H19C 109.5 . .
H19B C19 H19C 109.5 . .
C15 C20 H20A 109.5 . .
C15 C20 H20B 109.5 . .
H20A C20 H20B 109.5 . .
C15 C20 H20C 109.5 . .
H20A C20 H20C 109.5 . .
H20B C20 H20C 109.5 . .

loop_
_geom_bond_atom_site_label_1
_geom_bond_atom_site_label_2
_geom_bond_distance
_geom_bond_site_symmetry_2
Zn1 C14 2.25(3) .
Zn1 C15 2.34(3) .
Zn1 C13 2.35(3) .
Zn1 C11 2.48(3) .
Zn1 C12 2.48(3) .
Zn1 Cu1 2.498(2) 4_577
Zn1 Cu1 2.498(2) 3_757
Cu1 C1 1.892(13) .
Cu1 Cu1 2.471(4) 4_577
Cu1 Cu1 2.471(4) 3_757
Cu1 Cu1 2.471(4) 2_775
Cu1 Zn1 2.498(2) 3_757
Cu1 Zn1 2.498(2) 4_577
N1 C1 1.143(13) .
N1 C2 1.476(13) .
C2 C3 1.494(12) .
C2 C3 1.494(13) 9
C2 C3 1.494(13) 5
C3 H3A 0.9800 .
C3 H3B 0.9800 .
C3 H3C 0.9800 .
C11 C15 1.4200 .
C11 C12 1.4200 .
C11 C16 1.5095 .
C12 C13 1.4200 .
C12 C17 1.5095 .
C13 C14 1.4200 .
C13 C18 1.5095 .
C14 C15 1.4200 .
C14 C19 1.5095 .
C15 C20 1.5095 .
C16 H16A 0.9800 .
C16 H16B 0.9800 .
C16 H16C 0.9800 .
C17 H17A 0.9800 .
C17 H17B 0.9800 .
C17 H17C 0.9800 .
C18 H18A 0.9800 .
C18 H18B 0.9800 .
C18 H18C 0.9800 .
C19 H19A 0.9800 .
C19 H19B 0.9800 .
C19 H19C 0.9800 .
C20 H20A 0.9800 .
C20 H20B 0.9800 .
C20 H20C 0.9800 .
